data_4317619
loop_
_publ_author_name
'Christopher B. Smith'
'Ashley K. W. Stephens'
'Kia S. Wallwork'
'Stephen F. Lincoln'
'Max R. Taylor'
'Kevin P. Wainwright'

_publ_contact_author_address
;
School of Chemistry,
The Flinders University of South Australia,
GPO Box 2100,
Adelaide, SA 5001
Australia
;
_publ_contact_author_email kevin.wainwright@flinders.edu.au
_publ_contact_author_fax '+61 8 8201 2905'
_publ_contact_author_name 'Wainwright, K, P.'
_publ_contact_author_phone '+61 8 8201 2268'
_publ_section_title
;
 Metal Ion-Dependent Molecular Inclusion Chemistry: Inclusion of Aromatic
 Anions by Coordinated
 1,4,7,10-Tetrakis((S)-2-hydroxy-3-phenoxypropyl)-1,4,7,10-tetraazacyclododecane
;
_journal_name_full 'Inorganic Chemistry'
_journal_page_first 1093
_journal_page_last 1100
_journal_paper_doi 10.1021/ic010694s
_journal_volume 41
_journal_year 2002
_chemical_formula_moiety 'C44 H60 N4 O8 Cd, C9 H10 N O2, Cl O4'
_chemical_formula_sum 'C53 H70 Cd Cl N5 O14'
_chemical_formula_weight 1145.
_chemical_name_systematic
;
[1,4,7,10-tetrakis((S)-2-hydroxy-3-phenoxypropyl)
-1,4,7,10-tetraazacyclododecanecadmium(II)
((L)-phenylalanate)] ClO4
;
_space_group_IT_number 1
_symmetry_cell_setting triclinic
_symmetry_space_group_name_Hall 'P 1'
_symmetry_space_group_name_H-M 'P 1'
_cell_angle_alpha 64.77(1)
_cell_angle_beta 87.04(1)
_cell_angle_gamma 64.20(1)
_cell_formula_units_Z 1
_cell_length_a 10.809(1)
_cell_length_b 12.080(1)
_cell_length_c 12.564(1)
_cell_measurement_reflns_used 6430
_cell_measurement_temperature 200
_cell_volume 1317.9(3)
_computing_data_reduction 'xtal ADDREF SORTRF'
_computing_molecular_graphics xtal
_computing_publication_material 'xtal BONDLA CIFIO'
_computing_structure_refinement 'xtal CRYLSQ'
_computing_structure_solution xtal
_diffrn_ambient_temperature 200
_diffrn_measurement_device_type 'Siemens SMART CCD'
_diffrn_measurement_method '\w scans'
_diffrn_radiation_type 'Mo K\a'
_diffrn_radiation_wavelength .71073
_diffrn_reflns_av_R_equivalents .014
_diffrn_reflns_av_sigmaI/netI .053
_diffrn_reflns_limit_h_max 13
_diffrn_reflns_limit_h_min -13
_diffrn_reflns_limit_k_max 15
_diffrn_reflns_limit_k_min -15
_diffrn_reflns_limit_l_max 16
_diffrn_reflns_limit_l_min -16
_diffrn_reflns_number 12832
_diffrn_reflns_theta_max 27.46
_diffrn_reflns_theta_min 1.82
_diffrn_standards_decay_% 0
_exptl_absorpt_coefficient_mu 0.54
_exptl_absorpt_correction_T_max 0.938
_exptl_absorpt_correction_T_min 0.848
_exptl_absorpt_correction_type empirical
_exptl_absorpt_process_details 'SADABS (Sheldrick, 1996)'
_exptl_crystal_colour colourless
_exptl_crystal_density_diffrn 1.463
_exptl_crystal_description prism
_exptl_crystal_F_000 606
_exptl_crystal_size_max 0.27
_exptl_crystal_size_mid 0.25
_exptl_crystal_size_min 0.16
_refine_diff_density_max .597
_refine_diff_density_min -.496
_refine_ls_abs_structure_details none
_refine_ls_extinction_method none
_refine_ls_goodness_of_fit_all 1.268
_refine_ls_goodness_of_fit_ref 1.268
_refine_ls_hydrogen_treatment noref
_refine_ls_matrix_type full
_refine_ls_number_constraints 0
_refine_ls_number_parameters 698
_refine_ls_number_reflns 5023
_refine_ls_number_restraints 0
_refine_ls_R_factor_all .028
_refine_ls_R_factor_gt .028
_refine_ls_shift/su_max 0.0001
_refine_ls_structure_factor_coef Fsqd
_refine_ls_weighting_scheme sigma
_refine_ls_wR_factor_all .073
_refine_ls_wR_factor_ref .073
_reflns_d_resolution_high .771
_reflns_d_resolution_low 11.211
_reflns_limit_h_max 13
_reflns_limit_h_min 0
_reflns_limit_k_max 15
_reflns_limit_k_min -13
_reflns_limit_l_max 16
_reflns_limit_l_min -15
_reflns_number_gt 5023
_reflns_number_total 5689
_reflns_threshold_expression 'Fsqd >  0'
_cod_data_source_file ic010694s_3.cif
_cod_data_source_block mrta6
_cod_original_sg_symbol_Hall p_1
_cod_original_formula_sum 'C53 H70 Cd1 Cl1 N5 O14'
_cod_database_code 4317619

loop_
_symmetry_equiv_pos_as_xyz
+x,+y,+z

loop_
_atom_site_label
_atom_site_fract_x
_atom_site_fract_y
_atom_site_fract_z
_atom_site_U_iso_or_equiv
_atom_site_adp_type
_atom_site_calc_flag
_atom_site_calc_attached_atom
_atom_site_occupancy
_atom_site_disorder_assembly
_atom_site_disorder_group
Cd .84396 .24617 .27515 .0251(2) Uani ? ? 1.00000 ? ?
C11 .7085(6) .3254(5) .4985(4) .035(5) Uani ? ? 1.00000 ? ?
C12 .6775(5) .2118(5) .5055(4) .030(5) Uani ? ? 1.00000 ? ?
C13 .5615(5) .2042(5) .5754(4) .036(5) Uani ? ? 1.00000 ? ?
C14 .4561(5) .0503(5) .6499(4) .040(5) Uani ? ? 1.00000 ? ?
C15 .3546(7) .1314(7) .6949(6) .048(8) Uani ? ? 1.00000 ? ?
C16 .2672(7) .0792(8) .7626(6) .063(8) Uani ? ? 1.00000 ? ?
C17 .2840(7) -.0504(9) .7861(6) .068(9) Uani ? ? 1.00000 ? ?
C18 .3831(7) -.1259(7) .7398(5) .061(8) Uani ? ? 1.00000 ? ?
C19 .4694(6) -.0773(6) .6722(5) .049(7) Uani ? ? 1.00000 ? ?
C21 .6107(6) .5582(5) .0747(4) .034(5) Uani ? ? 1.00000 ? ?
C22 .5354(5) .4718(5) .1200(4) .032(5) Uani ? ? 1.00000 ? ?
C23 .4056(6) .5238(7) .0393(5) .057(8) Uani ? ? 1.00000 ? ?
C31 1.0249(5) .2217(5) .0548(4) .033(5) Uani ? ? 1.00000 ? ?
C32 .9041(5) .1949(5) .0401(4) .031(5) Uani ? ? 1.00000 ? ?
C33 .9316(5) .1227(5) -.0382(4) .034(5) Uani ? ? 1.00000 ? ?
C34 .8197(6) .0228(5) -.0993(4) .038(5) Uani ? ? 1.00000 ? ?
C35 .7186(6) -.0239(6) -.0804(5) .045(6) Uani ? ? 1.00000 ? ?
C36 .7180(8) -.1052(6) -.1301(5) .061(7) Uani ? ? 1.00000 ? ?
C37 .8180(10) -.1440(7) -.1979(6) .072(9) Uani ? ? 1.00000 ? ?
C38 .9186(9) -.0964(8) -.2182(6) .068(9) Uani ? ? 1.00000 ? ?
C39 .9182(6) -.0118(5) -.1713(5) .045(6) Uani ? ? 1.00000 ? ?
C41 1.1264(5) -.0140(5) .4747(4) .029(5) Uani ? ? 1.00000 ? ?
C42 1.0567(5) -.0788(4) .4358(4) .026(5) Uani ? ? 1.00000 ? ?
C43 1.0944(5) -.2240(4) .5332(4) .031(4) Uani ? ? 1.00000 ? ?
C44 1.3021(5) -.4242(4) .6622(4) .035(5) Uani ? ? 1.00000 ? ?
C45 1.2282(5) -.4900(5) .7293(5) .044(5) Uani ? ? 1.00000 ? ?
C46 1.3007(9) -.6138(7) .8331(7) .059(8) Uani ? ? 1.00000 ? ?
C47 1.4401(7) -.6712(5) .8648(5) .056(7) Uani ? ? 1.00000 ? ?
C48 1.5129(7) -.6045(6) .7945(6) .053(6) Uani ? ? 1.00000 ? ?
C49 1.4441(5) -.4809(5) .6943(5) .045(5) Uani ? ? 1.00000 ? ?
C1 .7989(5) .4771(5) .3649(4) .036(5) Uani ? ? 1.00000 ? ?
C2 .6952(5) .5578(4) .2509(4) .039(5) Uani ? ? 1.00000 ? ?
C3 .8427(5) .5387(4) .1021(4) .035(5) Uani ? ? 1.00000 ? ?
C4 .9208(5) .4517(5) .0385(4) .037(5) Uani ? ? 1.00000 ? ?
C5 1.1253(5) .2718(5) .1861(4) .034(5) Uani ? ? 1.00000 ? ?
C6 1.1815(5) .1362(5) .2986(4) .035(5) Uani ? ? 1.00000 ? ?
C7 1.0833(5) .2111(4) .4488(4) .033(5) Uani ? ? 1.00000 ? ?
C8 .9587(5) .2455(5) .5133(4) .035(5) Uani ? ? 1.00000 ? ?
N1 .8229(5) .3333(4) .4302(4) .029(4) Uani ? ? 1.00000 ? ?
N2 .7363(4) .5022(4) .1622(4) .030(4) Uani ? ? 1.00000 ? ?
N3 .9945(4) .3039(4) .1222(3) .030(4) Uani ? ? 1.00000 ? ?
N4 1.0826(4) .1329(4) .3859(4) .028(4) Uani ? ? 1.00000 ? ?
O12 .6429(4) .2431(3) .3844(3) .030(4) Uani ? ? 1.00000 ? ?
O13 .5476(4) .0889(4) .5825(3) .042(4) Uani ? ? 1.00000 ? ?
O22 .6344(4) .3381(3) .1331(3) .035(4) Uani ? ? 1.00000 ? ?
O32 .8909(4) .1119(4) .1584(3) .035(4) Uani ? ? 1.00000 ? ?
O33 .8134(3) .1008(4) -.0457(3) .038(4) Uani ? ? 1.00000 ? ?
O42 .9098(3) .0073(3) .4163(3) .029(3) Uani ? ? 1.00000 ? ?
O43 1.2420(3) -.2989(3) .5599(3) .043(4) Uani ? ? 1.00000 ? ?
Cl .86853(17) .50423(13) .68048(13) .0481(15) Uani ? ? 1.00000 ? ?
O1 .8258(12) .6011(7) .7239(6) .151(13) Uani ? ? 1.00000 ? ?
O2 .7720(7) .4654(9) .6626(7) .115(13) Uani ? ? 1.00000 ? ?
O3 .9897(7) .3860(6) .7555(6) .110(8) Uani ? ? 1.00000 ? ?
O4 .9074(7) .5645(5) .5648(4) .079(7) Uani ? ? 1.00000 ? ?
C52 .6694(5) -.0997(5) .3583(4) .034(5) Uani ? ? 1.00000 ? ?
C53 .6041(8) .0588(8) .2720(5) .061(8) Uani ? ? 1.00000 ? ?
C54 .5571(6) -.1480(6) .3920(5) .037(6) Uani ? ? 1.00000 ? ?
C55 .4781(5) -.1457(4) .2950(4) .034(5) Uani ? ? 1.00000 ? ?
C56 .4701(6) -.0685(5) .1730(5) .042(6) Uani ? ? 1.00000 ? ?
C57 .3944(6) -.0697(5) .0881(5) .047(6) Uani ? ? 1.00000 ? ?
C58 .3235(5) -.1478(5) .1233(5) .045(6) Uani ? ? 1.00000 ? ?
C59 .3289(7) -.2247(6) .2445(6) .050(9) Uani ? ? 1.00000 ? ?
C60 .4062(5) -.2244(5) .3288(5) .039(6) Uani ? ? 1.00000 ? ?
N51 .7461(4) -.1169(4) .4628(4) .037(4) Uani ? ? 1.00000 ? ?
O54 .5172(6) .1354(4) .3117(5) .083(6) Uani ? ? 1.00000 ? ?
O55 .6454(8) .0960(8) .1754(4) .115(11) Uani ? ? 1.00000 ? ?
O23 .3096(8) .4849(10) .0863(7) .044(7) Uani ? ? .608(8) ? ?
C24 .2280(6) .5327(6) .1592(5) .037(10) Uani ? ? .608(8) ? ?
C25 .1136(7) .6638(5) .1103(5) .042(13) Uani ? ? .608(8) ? ?
C26 .0301(7) .7127(6) .1849(7) .040(11) Uani ? ? .608(8) ? ?
C27 .0612(7) .6304(9) .3084(6) .035(12) Uani ? ? .608(8) ? ?
C28 .1756(9) .4994(7) .3574(4) .037(12) Uani ? ? .608(8) ? ?
C29 .2590(7) .4505(5) .2828(5) .038(11) Uani ? ? .608(8) ? ?
H251 .0924(11) .7202(7) .0255(5) .10000 Uiso ? ? .608(8) ? ?
H261 -.0483(9) .8025(8) .1512(9) .10000 Uiso ? ? .608(8) ? ?
H271 .0040(9) .6640(12) .3596(8) .10000 Uiso ? ? .608(8) ? ?
H281 .1968(12) .4430(9) .4422(4) .10000 Uiso ? ? .608(8) ? ?
H291 .3374(9) .3606(6) .3165(7) .10000 Uiso ? ? .608(8) ? ?
O23a .2880(19) .613(2) .0434(13) .033(8) Uani ? ? .392(8) ? ?
C24a .2138(11) .6054(12) .1359(8) .030(15) Uani ? ? .392(8) ? ?
C25a .0885(15) .7189(8) .1232(9) .045(18) Uani ? ? .392(8) ? ?
C26a .0127(11) .7109(16) .2177(14) .06(3) Uani ? ? .392(8) ? ?
C27a .0622(16) .589(2) .3248(11) .05(3) Uani ? ? .392(8) ? ?
C28a .188(2) .4760(12) .3375(8) .05(2) Uani ? ? .392(8) ? ?
C29a .2633(13) .4839(10) .2431(10) .033(17) Uani ? ? .392(8) ? ?
H25a .055(2) .8021(9) .0497(11) .10000 Uiso ? ? .392(8) ? ?
H26a -.0732(13) .789(2) .209(2) .10000 Uiso ? ? .392(8) ? ?
H27a .010(2) .584(3) .3897(15) .10000 Uiso ? ? .392(8) ? ?
H28a .221(3) .3928(15) .4111(9) .10000 Uiso ? ? .392(8) ? ?
H29a .3492(16) .4061(15) .2518(16) .10000 Uiso ? ? .392(8) ? ?
H11 .76475 .52149 .41441 .05000 Uiso ? ? 1.00000 ? ?
H12 .88476 .47763 .34485 .05000 Uiso ? ? 1.00000 ? ?
H21 .60860 .55914 .27059 .05000 Uiso ? ? 1.00000 ? ?
H22 .68322 .65007 .21443 .05000 Uiso ? ? 1.00000 ? ?
H31 .79835 .63355 .04425 .05000 Uiso ? ? 1.00000 ? ?
H32 .90742 .52609 .15922 .05000 Uiso ? ? 1.00000 ? ?
H41 .85556 .46583 -.02012 .05000 Uiso ? ? 1.00000 ? ?
H42 .98655 .48130 -.00044 .05000 Uiso ? ? 1.00000 ? ?
H51 1.19243 .26795 .13406 .05000 Uiso ? ? 1.00000 ? ?
H52 1.10807 .34394 .20669 .05000 Uiso ? ? 1.00000 ? ?
H61 1.19973 .06531 .27641 .05000 Uiso ? ? 1.00000 ? ?
H62 1.26519 .12170 .33497 .05000 Uiso ? ? 1.00000 ? ?
H71 1.16576 .15881 .50533 .05000 Uiso ? ? 1.00000 ? ?
H72 1.08160 .29546 .39180 .05000 Uiso ? ? 1.00000 ? ?
H81 .95878 .16242 .56861 .05000 Uiso ? ? 1.00000 ? ?
H82 .96695 .29320 .55374 .05000 Uiso ? ? 1.00000 ? ?
H111 .73435 .30886 .57674 .05000 Uiso ? ? 1.00000 ? ?
H112 .62645 .41145 .46039 .05000 Uiso ? ? 1.00000 ? ?
H211 .54889 .65018 .06130 .05000 Uiso ? ? 1.00000 ? ?
H212 .63821 .56007 .00091 .05000 Uiso ? ? 1.00000 ? ?
H311 1.04131 .27189 -.02259 .05000 Uiso ? ? 1.00000 ? ?
H312 1.10496 .13712 .09599 .05000 Uiso ? ? 1.00000 ? ?
H411 1.22407 -.06439 .48264 .05000 Uiso ? ? 1.00000 ? ?
H412 1.10160 -.01621 .54865 .05000 Uiso ? ? 1.00000 ? ?
H131 .58345 .19238 .65263 .05000 Uiso ? ? 1.00000 ? ?
H132 .47660 .28713 .53520 .05000 Uiso ? ? 1.00000 ? ?
H231 .36180 .62226 .00374 .05000 Uiso ? ? 1.00000 ? ?
H232 .43207 .49551 -.02184 .05000 Uiso ? ? 1.00000 ? ?
H331 .94129 .17933 -.11598 .05000 Uiso ? ? 1.00000 ? ?
H332 1.01330 .03791 -.00421 .05000 Uiso ? ? 1.00000 ? ?
H431 1.05695 -.21930 .60176 .05000 Uiso ? ? 1.00000 ? ?
H432 1.05700 -.26656 .50468 .05000 Uiso ? ? 1.00000 ? ?
H121 .75490 .12409 .54590 .05000 Uiso ? ? 1.00000 ? ?
H221 .50454 .47312 .19160 .05000 Uiso ? ? 1.00000 ? ?
H321 .81950 .27851 .00129 .05000 Uiso ? ? 1.00000 ? ?
H421 1.08612 -.08543 .36500 .05000 Uiso ? ? 1.00000 ? ?
H151 .34431 .21967 .67998 .05000 Uiso ? ? 1.00000 ? ?
H161 .19567 .13390 .79216 .05000 Uiso ? ? 1.00000 ? ?
H171 .22598 -.08471 .83339 .05000 Uiso ? ? 1.00000 ? ?
H181 .39277 -.21297 .75367 .05000 Uiso ? ? 1.00000 ? ?
H191 .53780 -.13087 .64026 .05000 Uiso ? ? 1.00000 ? ?
H351 .65074 .00075 -.03301 .05000 Uiso ? ? 1.00000 ? ?
H361 .64783 -.13455 -.11874 .05000 Uiso ? ? 1.00000 ? ?
H371 .81872 -.20208 -.23045 .05000 Uiso ? ? 1.00000 ? ?
H381 .98687 -.12166 -.26558 .05000 Uiso ? ? 1.00000 ? ?
H391 .98408 .02363 -.18834 .05000 Uiso ? ? 1.00000 ? ?
H451 1.13058 -.45231 .70521 .05000 Uiso ? ? 1.00000 ? ?
H461 1.24998 -.65736 .88205 .05000 Uiso ? ? 1.00000 ? ?
H471 1.48738 -.75514 .93375 .05000 Uiso ? ? 1.00000 ? ?
H481 1.61065 -.64403 .81522 .05000 Uiso ? ? 1.00000 ? ?
H491 1.49413 -.43409 .64675 .05000 Uiso ? ? 1.00000 ? ?
H561 .51727 -.01293 .14689 .06000 Uiso ? ? 1.00000 ? ?
H571 .39104 -.01617 .00522 .06000 Uiso ? ? 1.00000 ? ?
H581 .27130 -.14856 .06492 .06000 Uiso ? ? 1.00000 ? ?
H591 .27877 -.27655 .26875 .06000 Uiso ? ? 1.00000 ? ?
H601 .40973 -.27790 .41046 .06000 Uiso ? ? 1.00000 ? ?
H541 .60068 -.23961 .45233 .06000 Uiso ? ? 1.00000 ? ?
H542 .49039 -.09039 .42199 .06000 Uiso ? ? 1.00000 ? ?
H521 .72856 -.15301 .32166 .06000 Uiso ? ? 1.00000 ? ?
H1N .79500 -.21800 .52200 .06000 Uiso ? ? 1.00000 ? ?
H2N .67650 -.06310 .50000 .06000 Uiso ? ? 1.00000 ? ?

loop_
_atom_site_aniso_label
_atom_site_aniso_U_11
_atom_site_aniso_U_22
_atom_site_aniso_U_33
_atom_site_aniso_U_12
_atom_site_aniso_U_13
_atom_site_aniso_U_23
Cd .02624(14) .02188(11) .02515(13) -.01075(10) .00001(10) -.00864(9)
C11 .036(3) .039(2) .035(3) -.016(2) .006(2) -.021(2)
C12 .030(2) .032(2) .026(2) -.011(2) .0003(19) -.014(2)
C13 .034(2) .038(2) .033(2) -.013(2) .004(2) -.017(2)
C14 .037(3) .058(3) .026(2) -.025(2) .004(2) -.016(2)
C15 .041(4) .064(4) .035(3) -.022(3) .009(3) -.022(3)
C16 .040(4) .097(5) .038(3) -.026(4) .011(3) -.024(3)
C17 .057(4) .102(5) .043(3) -.051(4) .012(3) -.016(3)
C18 .064(4) .089(5) .037(3) -.056(4) .004(3) -.013(3)
C19 .052(3) .070(4) .032(3) -.038(3) .007(3) -.021(3)
C21 .039(3) .024(2) .030(3) -.010(2) -.004(2) -.0074(19)
C22 .027(2) .035(2) .028(2) -.011(2) .001(2) -.013(2)
C23 .036(3) .092(4) .039(3) -.022(3) .005(3) -.032(3)
C31 .032(3) .038(3) .032(2) -.015(2) .006(2) -.019(2)
C32 .032(3) .031(2) .026(2) -.012(2) .001(2) -.0120(18)
C33 .032(2) .042(2) .031(2) -.017(2) .006(2) -.019(2)
C34 .043(3) .037(3) .030(3) -.017(2) -.005(2) -.010(2)
C35 .045(3) .043(3) .036(3) -.022(2) -.003(2) -.006(2)
C36 .087(5) .046(3) .045(3) -.039(3) -.016(3) -.005(3)
C37 .129(7) .048(3) .046(3) -.046(4) -.012(4) -.020(3)
C38 .100(6) .068(4) .040(3) -.033(4) .012(4) -.033(3)
C39 .055(3) .050(3) .033(3) -.023(3) .008(3) -.022(2)
C41 .027(2) .025(2) .031(2) -.0129(19) -.003(2) -.0062(18)
C42 .022(2) .025(2) .030(2) -.0105(19) .005(2) -.0109(18)
C43 .026(2) .026(2) .035(2) -.0105(18) .003(2) -.0108(17)
C44 .032(3) .0242(19) .033(2) -.0070(18) -.001(2) -.0054(17)
C45 .035(3) .030(2) .045(3) -.012(2) -.000(2) -.000(2)
C46 .062(5) .036(3) .050(4) -.021(3) .005(3) .003(3)
C47 .060(4) .035(3) .041(3) -.008(3) -.003(3) -.002(2)
C48 .043(3) .044(3) .050(3) -.005(3) -.006(3) -.015(2)
C49 .032(3) .037(2) .045(3) -.008(2) -.003(2) -.006(2)
C1 .045(3) .032(2) .038(2) -.020(2) .004(2) -.018(2)
C2 .047(3) .027(2) .044(3) -.012(2) .003(2) -.020(2)
C3 .043(3) .0221(18) .036(2) -.0174(19) .003(2) -.0064(17)
C4 .043(3) .032(2) .029(2) -.018(2) .003(2) -.0072(18)
C5 .036(3) .041(2) .036(2) -.026(2) .009(2) -.018(2)
C6 .029(2) .036(2) .038(2) -.017(2) .005(2) -.014(2)
C7 .035(2) .031(2) .039(2) -.019(2) .000(2) -.0157(19)
C8 .041(3) .039(2) .030(2) -.019(2) -.000(2) -.018(2)
N1 .033(2) .030(2) .028(2) -.0166(19) .0030(18) -.0139(18)
N2 .032(3) .0231(17) .032(2) -.0114(18) .0017(19) -.0103(15)
N3 .034(2) .031(2) .026(2) -.0168(18) .0013(18) -.0109(17)
N4 .028(2) .030(2) .029(2) -.0167(17) .0006(17) -.0110(16)
O12 .032(2) .0327(16) .0243(17) -.0131(15) .0008(15) -.0128(14)
O13 .046(2) .054(2) .0400(19) -.0307(18) .0207(17) -.0269(16)
O22 .041(2) .0295(17) .033(2) -.0166(16) .0006(16) -.0108(14)
O32 .040(2) .037(2) .0228(18) -.0167(17) .0011(16) -.0087(15)
O33 .0319(18) .0488(19) .0412(19) -.0184(16) .0035(15) -.0271(16)
O42 .0207(17) .0265(15) .0342(19) -.0087(14) .0010(14) -.0099(13)
O43 .0229(17) .0314(16) .045(2) -.0058(13) .0028(16) .0021(14)
Cl .0655(9) .0364(6) .0409(7) -.0273(6) -.0075(7) -.0103(5)
O1 .288(12) .071(4) .077(5) -.048(6) .008(6) -.051(4)
O2 .104(5) .177(7) .150(6) -.105(5) .055(5) -.108(6)
O3 .093(5) .071(3) .094(4) -.035(3) -.030(4) .027(3)
O4 .104(4) .065(3) .051(3) -.042(3) .009(3) -.010(2)
C52 .027(2) .040(2) .046(3) -.018(2) .013(2) -.026(2)
C53 .075(4) .085(5) .030(3) -.062(4) -.016(3) -.002(3)
C54 .038(3) .041(3) .034(3) -.026(3) .006(2) -.010(2)
C55 .029(2) .032(2) .043(3) -.015(2) .008(2) -.018(2)
C56 .045(3) .041(3) .043(3) -.024(2) .003(2) -.016(2)
C57 .054(3) .042(3) .044(3) -.020(3) -.002(3) -.018(2)
C58 .032(3) .047(3) .066(4) -.014(2) .002(3) -.037(3)
C59 .035(3) .056(4) .085(6) -.029(3) .023(4) -.048(4)
C60 .040(3) .044(3) .049(3) -.027(2) .020(2) -.027(2)
N51 .027(2) .0306(18) .045(2) -.0139(16) -.0034(18) -.0074(17)
O54 .090(4) .035(2) .105(4) -.007(2) -.044(3) -.031(2)
O55 .178(7) .190(6) .035(2) -.167(6) .012(3) -.015(3)
O23 .047(4) .047(3) .049(4) -.027(3) .006(3) -.024(3)
C24 .039(5) .044(5) .034(5) -.025(5) .003(4) -.017(4)
C25 .031(6) .052(7) .036(5) -.019(6) .001(5) -.013(5)
C26 .020(5) .048(5) .041(6) -.015(4) .008(5) -.011(4)
C27 .049(6) .041(5) .046(6) -.043(5) .021(4) -.026(5)
C28 .045(6) .049(5) .043(6) -.036(5) .009(5) -.026(5)
C29 .043(6) .034(5) .024(6) -.021(4) -.000(4) .000(4)
O23a .026(4) .031(4) .026(4) -.005(3) .000(3) -.008(3)
C24a .025(7) .035(7) .041(7) -.015(6) .006(6) -.024(6)
C25a .023(8) .039(8) .067(11) -.009(7) .003(7) -.025(7)
C26a .055(11) .076(13) .082(17) -.052(11) .050(11) -.046(13)
C27a .066(12) .073(14) .053(9) -.069(12) .028(9) -.037(10)
C28a .083(14) .057(10) .028(7) -.053(11) -.001(8) -.016(8)
C29a .028(7) .036(7) .031(10) -.025(6) -.005(7) -.002(7)

loop_
_atom_type_symbol
_atom_type_description
_atom_type_oxidation_number
_atom_type_number_in_cell
_atom_type_scat_dispersion_real
_atom_type_scat_dispersion_imag
_atom_type_scat_source
C ? 0 54 .002 .002 'Int Tables Vol IV Tables 2.2B and 2.3.1'
H ? 0 70 0 0 'Int Tables Vol IV Tables 2.2B and 2.3.1'
N ? 0 5 .004 .003 'Int Tables Vol IV Tables 2.2B and 2.3.1'
O ? 0 14 .008 .006 'Int Tables Vol IV Tables 2.2B and 2.3.1'
Cl ? 0 1 .132 .159 'Int Tables Vol IV Tables 2.2B and 2.3.1'
Cd ? 0 1 -1.005 1.202 'Int Tables Vol IV Tables 2.2B and 2.3.1'

loop_
_diffrn_attenuator_code
_diffrn_attenuator_scale
? ?

loop_
_geom_angle_atom_site_label_1
_geom_angle_atom_site_label_2
_geom_angle_atom_site_label_3
_geom_angle_site_symmetry_1
_geom_angle_site_symmetry_2
_geom_angle_site_symmetry_3
_geom_angle
_geom_angle_publ_flag
N51 H1N O4 '1 555' '1 555' '1 545' 151.8 ?
N51 H1N O1 '1 555' '1 555' '1 545' 148.3 ?
N51 H2N O13 . . . 166.3 ?
N51 H2N O54 . . . 98.0 ?
O42 Cd O22 . . . 109.72(14) ?
O42 Cd N4 . . . 69.36(15) ?
O42 Cd N2 . . . 166.55(13) ?
O42 Cd O32 . . . 72.19(12) ?
O42 Cd O12 . . . 72.49(10) ?
O42 Cd N3 . . . 120.48(12) ?
O42 Cd N1 . . . 96.32(13) ?
O22 Cd N4 . . . 166.82(15) ?
O22 Cd N2 . . . 68.64(16) ?
O22 Cd O32 . . . 69.40(13) ?
O22 Cd O12 . . . 69.86(12) ?
O22 Cd N3 . . . 96.92(14) ?
O22 Cd N1 . . . 118.85(13) ?
N4 Cd N2 . . . 115.43(17) ?
N4 Cd O32 . . . 98.36(15) ?
N4 Cd O12 . . . 120.77(12) ?
N4 Cd N3 . . . 73.46(14) ?
N4 Cd N1 . . . 74.03(15) ?
N2 Cd O32 . . . 117.85(14) ?
N2 Cd O12 . . . 94.86(13) ?
N2 Cd N3 . . . 72.72(14) ?
N2 Cd N1 . . . 74.01(14) ?
O32 Cd O12 . . . 110.97(15) ?
O32 Cd N3 . . . 69.23(17) ?
O32 Cd N1 . . . 168.09(10) ?
O12 Cd N3 . . . 164.80(9) ?
O12 Cd N1 . . . 67.07(16) ?
N3 Cd N1 . . . 115.97(18) ?
H111 C11 H112 . . . 109.2 ?
H111 C11 N1 . . . 108.7 ?
H111 C11 C12 . . . 109.1 ?
H112 C11 N1 . . . 108.7 ?
H112 C11 C12 . . . 108.9 ?
N1 C11 C12 . . . 112.2(5) ?
H121 C12 O12 . . . 111.0 ?
H121 C12 C13 . . . 105.2 ?
H121 C12 C11 . . . 111.7 ?
O12 C12 C13 . . . 112.1(5) ?
O12 C12 C11 . . . 105.3(4) ?
C13 C12 C11 . . . 111.8(5) ?
H131 C13 H132 . . . 109.1 ?
H131 C13 O13 . . . 110.5 ?
H131 C13 C12 . . . 110.3 ?
H132 C13 O13 . . . 110.3 ?
H132 C13 C12 . . . 109.9 ?
O13 C13 C12 . . . 106.8(5) ?
O13 C14 C19 . . . 115.8(5) ?
O13 C14 C15 . . . 123.9(7) ?
C19 C14 C15 . . . 120.3(6) ?
H151 C15 C14 . . . 121.1 ?
H151 C15 C16 . . . 121.0 ?
C14 C15 C16 . . . 118.0(8) ?
H161 C16 C17 . . . 119.8 ?
H161 C16 C15 . . . 119.3 ?
C17 C16 C15 . . . 120.9(7) ?
H171 C17 C18 . . . 120.7 ?
H171 C17 C16 . . . 119.7 ?
C18 C17 C16 . . . 119.5(8) ?
H181 C18 C17 . . . 119.6 ?
H181 C18 C19 . . . 119.4 ?
C17 C18 C19 . . . 121.0(9) ?
H191 C19 C18 . . . 120.1 ?
H191 C19 C14 . . . 119.5 ?
C18 C19 C14 . . . 120.3(6) ?
H212 C21 H211 . . . 108.6 ?
H212 C21 N2 . . . 109.5 ?
H212 C21 C22 . . . 109.2 ?
H211 C21 N2 . . . 109.3 ?
H211 C21 C22 . . . 109.1 ?
N2 C21 C22 . . . 111.1(4) ?
H221 C22 O22 . . . 114.5 ?
H221 C22 C23 . . . 104.3 ?
H221 C22 C21 . . . 109.3 ?
O22 C22 C23 . . . 109.8(6) ?
O22 C22 C21 . . . 104.8(4) ?
C23 C22 C21 . . . 114.4(4) ?
H232 C23 H231 . . . 108.8 ?
H232 C23 O23a . . . 128.7 ?
H232 C23 O23 . . . 107.7 ?
H232 C23 C22 . . . 107.7 ?
H231 C23 O23 . . . 107.0 ?
H231 C23 C22 . . . 107.5 ?
O23a C23 C22 . . . 122.0(13) ?
O23 C23 C22 . . . 118.1(6) ?
H312 C31 H311 . . . 109.6 ?
H312 C31 N3 . . . 109.2 ?
H312 C31 C32 . . . 109.2 ?
H311 C31 N3 . . . 108.8 ?
H311 C31 C32 . . . 108.8 ?
N3 C31 C32 . . . 111.2(4) ?
H321 C32 O32 . . . 110.8 ?
H321 C32 C31 . . . 111.9 ?
H321 C32 C33 . . . 105.9 ?
O32 C32 C31 . . . 106.1(4) ?
O32 C32 C33 . . . 111.8(5) ?
C31 C32 C33 . . . 110.4(5) ?
H332 C33 H331 . . . 109.5 ?
H332 C33 O33 . . . 110.3 ?
H332 C33 C32 . . . 110.5 ?
H331 C33 O33 . . . 110.0 ?
H331 C33 C32 . . . 110.3 ?
O33 C33 C32 . . . 106.2(4) ?
O33 C34 C39 . . . 124.4(7) ?
O33 C34 C35 . . . 116.1(5) ?
C39 C34 C35 . . . 119.5(7) ?
H351 C35 C36 . . . 120.1 ?
H351 C35 C34 . . . 119.7 ?
C36 C35 C34 . . . 120.2(6) ?
H361 C36 C35 . . . 119.9 ?
H361 C36 C37 . . . 119.4 ?
C35 C36 C37 . . . 120.8(9) ?
H371 C37 C36 . . . 120.6 ?
H371 C37 C38 . . . 120.1 ?
C36 C37 C38 . . . 119.3(9) ?
H381 C38 C39 . . . 119.7 ?
H381 C38 C37 . . . 119.8 ?
C39 C38 C37 . . . 120.5(7) ?
H391 C39 C38 . . . 120.2 ?
H391 C39 C34 . . . 120.2 ?
C38 C39 C34 . . . 119.7(7) ?
H412 C41 H411 . . . 110.2 ?
H412 C41 N4 . . . 108.5 ?
H412 C41 C42 . . . 108.9 ?
H411 C41 N4 . . . 108.4 ?
H411 C41 C42 . . . 108.9 ?
N4 C41 C42 . . . 111.9(4) ?
H421 C42 O42 . . . 111.0 ?
H421 C42 C41 . . . 110.9 ?
H421 C42 C43 . . . 108.0 ?
O42 C42 C41 . . . 106.5(4) ?
O42 C42 C43 . . . 110.2(4) ?
C41 C42 C43 . . . 110.3(4) ?
H431 C43 H432 . . . 109.6 ?
H431 C43 O43 . . . 110.4 ?
H431 C43 C42 . . . 109.6 ?
H432 C43 O43 . . . 110.3 ?
H432 C43 C42 . . . 109.4 ?
O43 C43 C42 . . . 107.5(4) ?
C45 C44 C49 . . . 120.7(4) ?
C45 C44 O43 . . . 123.8(4) ?
C49 C44 O43 . . . 115.5(5) ?
H451 C45 C44 . . . 120.5 ?
H451 C45 C46 . . . 121.4 ?
C44 C45 C46 . . . 118.2(6) ?
H461 C46 C47 . . . 119.5 ?
H461 C46 C45 . . . 118.8 ?
C47 C46 C45 . . . 121.7(8) ?
H471 C47 C46 . . . 120.7 ?
H471 C47 C48 . . . 120.2 ?
C46 C47 C48 . . . 119.1(5) ?
H481 C48 C49 . . . 119.6 ?
H481 C48 C47 . . . 120.0 ?
C49 C48 C47 . . . 120.5(6) ?
H491 C49 C48 . . . 120.4 ?
H491 C49 C44 . . . 119.7 ?
C48 C49 C44 . . . 119.8(6) ?
H11 C1 H12 . . . 109.5 ?
H11 C1 N1 . . . 109.1 ?
H11 C1 C2 . . . 108.3 ?
H12 C1 N1 . . . 108.9 ?
H12 C1 C2 . . . 108.1 ?
N1 C1 C2 . . . 112.9(6) ?
H21 C2 H22 . . . 108.9 ?
H21 C2 N2 . . . 108.3 ?
H21 C2 C1 . . . 108.4 ?
H22 C2 N2 . . . 108.1 ?
H22 C2 C1 . . . 108.4 ?
N2 C2 C1 . . . 114.6(4) ?
H32 C3 H31 . . . 109.2 ?
H32 C3 N2 . . . 109.1 ?
H32 C3 C4 . . . 108.8 ?
H31 C3 N2 . . . 108.8 ?
H31 C3 C4 . . . 108.5 ?
N2 C3 C4 . . . 112.4(5) ?
H42 C4 H41 . . . 108.8 ?
H42 C4 N3 . . . 109.3 ?
H42 C4 C3 . . . 108.8 ?
H41 C4 N3 . . . 109.2 ?
H41 C4 C3 . . . 108.8 ?
N3 C4 C3 . . . 111.9(4) ?
H51 C5 H52 . . . 109.2 ?
H51 C5 N3 . . . 108.5 ?
H51 C5 C6 . . . 109.3 ?
H52 C5 N3 . . . 108.3 ?
H52 C5 C6 . . . 109.1 ?
N3 C5 C6 . . . 112.4(5) ?
H62 C6 H61 . . . 109.9 ?
H62 C6 N4 . . . 108.9 ?
H62 C6 C5 . . . 108.2 ?
H61 C6 N4 . . . 108.8 ?
H61 C6 C5 . . . 108.0 ?
N4 C6 C5 . . . 113.0(3) ?
H71 C7 H72 . . . 109.4 ?
H71 C7 N4 . . . 108.7 ?
H71 C7 C8 . . . 108.7 ?
H72 C7 N4 . . . 108.5 ?
H72 C7 C8 . . . 108.3 ?
N4 C7 C8 . . . 113.1(5) ?
H81 C8 H82 . . . 110.0 ?
H81 C8 N1 . . . 108.3 ?
H81 C8 C7 . . . 108.7 ?
H82 C8 N1 . . . 108.4 ?
H82 C8 C7 . . . 108.8 ?
N1 C8 C7 . . . 112.7(4) ?
C1 N1 C11 . . . 110.5(4) ?
C1 N1 C8 . . . 110.9(5) ?
C1 N1 Cd . . . 106.4(3) ?
C11 N1 C8 . . . 109.5(4) ?
C11 N1 Cd . . . 112.9(4) ?
C8 N1 Cd . . . 106.6(3) ?
C3 N2 C2 . . . 109.4(5) ?
C3 N2 C21 . . . 111.2(4) ?
C3 N2 Cd . . . 107.8(2) ?
C2 N2 C21 . . . 109.5(4) ?
C2 N2 Cd . . . 107.2(2) ?
C21 N2 Cd . . . 111.6(4) ?
C5 N3 C4 . . . 110.3(5) ?
C5 N3 C31 . . . 109.8(4) ?
C5 N3 Cd . . . 107.7(3) ?
C4 N3 C31 . . . 109.3(4) ?
C4 N3 Cd . . . 109.0(3) ?
C31 N3 Cd . . . 110.7(4) ?
C7 N4 C6 . . . 110.5(5) ?
C7 N4 C41 . . . 109.4(4) ?
C7 N4 Cd . . . 107.4(2) ?
C6 N4 C41 . . . 108.8(4) ?
C6 N4 Cd . . . 108.6(3) ?
C41 N4 Cd . . . 112.2(4) ?
C12 O12 Cd . . . 110.3(3) ?
C14 O13 C13 . . . 119.6(5) ?
C22 O22 Cd . . . 110.0(4) ?
C32 O32 Cd . . . 107.8(4) ?
C34 O33 C33 . . . 117.8(4) ?
C42 O42 Cd . . . 112.2(3) ?
C44 O43 C43 . . . 118.2(4) ?
O2 Cl O1 . . . 117.1(7) ?
O2 Cl O3 . . . 109.3(5) ?
O2 Cl O4 . . . 106.7(5) ?
O1 Cl O3 . . . 109.5(5) ?
O1 Cl O4 . . . 106.6(5) ?
O3 Cl O4 . . . 107.1(4) ?
H521 C52 N51 . . . 112.0 ?
H521 C52 C54 . . . 105.0 ?
H521 C52 C53 . . . 111.7 ?
N51 C52 C54 . . . 112.3(4) ?
N51 C52 C53 . . . 104.4(6) ?
C54 C52 C53 . . . 111.6(4) ?
O55 C53 O54 . . . 126.7(7) ?
O55 C53 C52 . . . 118.1(7) ?
O54 C53 C52 . . . 115.2(5) ?
H541 C54 H542 . . . 110.0 ?
H541 C54 C55 . . . 107.2 ?
H541 C54 C52 . . . 107.5 ?
H542 C54 C55 . . . 107.1 ?
H542 C54 C52 . . . 107.4 ?
C55 C54 C52 . . . 117.6(5) ?
C56 C55 C60 . . . 117.5(6) ?
C56 C55 C54 . . . 124.4(6) ?
C60 C55 C54 . . . 118.1(5) ?
H561 C56 C57 . . . 118.7 ?
H561 C56 C55 . . . 119.7 ?
C57 C56 C55 . . . 121.6(6) ?
H571 C57 C58 . . . 120.1 ?
H571 C57 C56 . . . 119.9 ?
C58 C57 C56 . . . 120.1(5) ?
H581 C58 C57 . . . 120.1 ?
H581 C58 C59 . . . 120.5 ?
C57 C58 C59 . . . 119.4(7) ?
H591 C59 C60 . . . 120.2 ?
H591 C59 C58 . . . 119.5 ?
C60 C59 C58 . . . 120.3(7) ?
H601 C60 C59 . . . 119.3 ?
H601 C60 C55 . . . 119.5 ?
C59 C60 C55 . . . 121.2(5) ?
H2N N51 H1N . . . 110.0 ?
H2N N51 C52 . . . 107.7 ?
H1N N51 C52 . . . 109.5 ?
C23 O23 C24 . . . 123.0(12) ?
O23 C24 C25 . . . 120.1(5) ?
O23 C24 C29 . . . 120.0(5) ?
C25 C24 C29 . . . 119.9(6) ?
H251 C25 C24 . . . 119.9 ?
H251 C25 C26 . . . 120.0 ?
C24 C25 C26 . . . 120.1(5) ?
H261 C26 C27 . . . 120.1 ?
H261 C26 C25 . . . 119.9 ?
C27 C26 C25 . . . 120.0(5) ?
H271 C27 C28 . . . 120.0 ?
H271 C27 C26 . . . 120.0 ?
C28 C27 C26 . . . 120.0(7) ?
H281 C28 C27 . . . 119.9 ?
H281 C28 C29 . . . 120.0 ?
C27 C28 C29 . . . 120.1(5) ?
H291 C29 C24 . . . 120.0 ?
H291 C29 C28 . . . 120.0 ?
C24 C29 C28 . . . 120.0(5) ?
C23 O23a C24a . . . 129.3(13) ?
O23a C24a C25a . . . 120.0(11) ?
O23a C24a C29a . . . 120.0(12) ?
C25a C24a C29a . . . 120.0(10) ?
H25a C25a C24a . . . 120 ?
H25a C25a C26a . . . 120 ?
C24a C25a C26a . . . 120.0(8) ?
H26a C26a C27a . . . 120 ?
H26a C26a C25a . . . 120 ?
C27a C26a C25a . . . 120.0(12) ?
H27a C27a C26a . . . 120 ?
H27a C27a C28a . . . 120 ?
C26a C27a C28a . . . 120.0(13) ?
H28a C28a C29a . . . 120 ?
H28a C28a C27a . . . 120 ?
C29a C28a C27a . . . 120.0(9) ?
H29a C29a C28a . . . 120 ?
H29a C29a C24a . . . 120 ?
C28a C29a C24a . . . 120.0(10) ?

loop_
_geom_bond_atom_site_label_1
_geom_bond_atom_site_label_2
_geom_bond_site_symmetry_1
_geom_bond_site_symmetry_2
_geom_bond_distance
_geom_bond_publ_flag
Cd O42 . . 2.441(3) ?
Cd O22 . . 2.467(4) ?
Cd N4 . . 2.478(4) ?
Cd N2 . . 2.496(4) ?
Cd O32 . . 2.505(5) ?
Cd O12 . . 2.516(4) ?
Cd N3 . . 2.519(4) ?
Cd N1 . . 2.540(6) ?
C11 H111 . . .947 ?
C11 H112 . . .956 ?
C11 N1 . . 1.482(8) ?
C11 C12 . . 1.516(10) ?
C12 H121 . . .945 ?
C12 O12 . . 1.429(6) ?
C12 C13 . . 1.507(7) ?
C13 H131 . . .946 ?
C13 H132 . . .958 ?
C13 O13 . . 1.431(8) ?
C14 O13 . . 1.375(7) ?
C14 C19 . . 1.384(11) ?
C14 C15 . . 1.399(10) ?
C15 H151 . . .956 ?
C15 C16 . . 1.411(12) ?
C16 H161 . . .953 ?
C16 C17 . . 1.390(15) ?
C17 H171 . . .947 ?
C17 C18 . . 1.363(11) ?
C18 H181 . . .947 ?
C18 C19 . . 1.380(11) ?
C19 H191 . . .950 ?
C21 H212 . . .953 ?
C21 H211 . . .957 ?
C21 N2 . . 1.493(7) ?
C21 C22 . . 1.503(9) ?
C22 H221 . . .947 ?
C22 O22 . . 1.438(6) ?
C22 C23 . . 1.493(9) ?
C23 H232 . . .951 ?
C23 H231 . . .958 ?
C23 O23a . . 1.28(2) ?
C23 O23 . . 1.331(13) ?
C31 H312 . . .941 ?
C31 H311 . . .958 ?
C31 N3 . . 1.488(9) ?
C31 C32 . . 1.513(10) ?
C32 H321 . . .958 ?
C32 O32 . . 1.437(6) ?
C32 C33 . . 1.514(9) ?
C33 H332 . . .943 ?
C33 H331 . . .957 ?
C33 O33 . . 1.429(8) ?
C34 O33 . . 1.351(9) ?
C34 C39 . . 1.401(8) ?
C34 C35 . . 1.401(11) ?
C35 H351 . . .948 ?
C35 C36 . . 1.371(12) ?
C36 H361 . . .950 ?
C36 C37 . . 1.385(11) ?
C37 H371 . . .948 ?
C37 C38 . . 1.404(16) ?
C38 H381 . . .952 ?
C38 C39 . . 1.379(13) ?
C39 H391 . . .952 ?
C41 H412 . . .946 ?
C41 H411 . . .946 ?
C41 N4 . . 1.501(6) ?
C41 C42 . . 1.515(10) ?
C42 H421 . . .953 ?
C42 O42 . . 1.431(5) ?
C42 C43 . . 1.530(6) ?
C43 H431 . . .946 ?
C43 H432 . . .952 ?
C43 O43 . . 1.421(5) ?
C44 C45 . . 1.375(8) ?
C44 C49 . . 1.379(7) ?
C44 O43 . . 1.392(5) ?
C45 H451 . . .954 ?
C45 C46 . . 1.405(7) ?
C46 H461 . . .947 ?
C46 C47 . . 1.352(11) ?
C47 H471 . . .941 ?
C47 C48 . . 1.387(11) ?
C48 H481 . . .946 ?
C48 C49 . . 1.376(6) ?
C49 H491 . . .956 ?
C1 H11 . . .949 ?
C1 H12 . . .951 ?
C1 N1 . . 1.474(7) ?
C1 C2 . . 1.510(7) ?
C2 H21 . . .951 ?
C2 H22 . . .956 ?
C2 N2 . . 1.490(8) ?
C3 H32 . . .945 ?
C3 H31 . . .959 ?
C3 N2 . . 1.469(8) ?
C3 C4 . . 1.526(8) ?
C4 H42 . . .953 ?
C4 H41 . . .955 ?
C4 N3 . . 1.476(5) ?
C5 H51 . . .950 ?
C5 H52 . . .952 ?
C5 N3 . . 1.473(8) ?
C5 C6 . . 1.516(5) ?
C6 H62 . . .945 ?
C6 H61 . . .950 ?
C6 N4 . . 1.492(7) ?
C7 H71 . . .944 ?
C7 H72 . . .957 ?
C7 N4 . . 1.469(9) ?
C7 C8 . . 1.526(7) ?
C8 H81 . . .946 ?
C8 H82 . . .948 ?
C8 N1 . . 1.492(6) ?
Cl O2 . . 1.377(11) ?
Cl O1 . . 1.388(9) ?
Cl O3 . . 1.412(5) ?
Cl O4 . . 1.455(6) ?
C52 H521 . . .949 ?
C52 N51 . . 1.477(8) ?
C52 C54 . . 1.532(9) ?
C52 C53 . . 1.573(8) ?
C53 O55 . . 1.236(9) ?
C53 O54 . . 1.255(10) ?
C54 H541 . . .943 ?
C54 H542 . . .951 ?
C54 C55 . . 1.507(10) ?
C55 C56 . . 1.396(7) ?
C55 C60 . . 1.398(9) ?
C56 H561 . . .954 ?
C56 C57 . . 1.386(10) ?
C57 H571 . . .956 ?
C57 C58 . . 1.383(10) ?
C58 H581 . . .954 ?
C58 C59 . . 1.393(8) ?
C59 H591 . . .946 ?
C59 C60 . . 1.384(11) ?
C60 H601 . . .943 ?
N51 H2N . . 1.002 ?
N51 H1N . . 1.014 ?
O23 C24 . . 1.369(12) ?
C24 C25 . . 1.400(7) ?
C24 C29 . . 1.400(8) ?
C25 H251 . . .961 ?
C25 C26 . . 1.400(11) ?
C26 H261 . . .959 ?
C26 C27 . . 1.400(10) ?
C27 H271 . . .960 ?
C27 C28 . . 1.399(9) ?
C28 H281 . . .960 ?
C28 C29 . . 1.400(10) ?
C29 H291 . . .960 ?
O23a C24a . . 1.37(2) ?
C24a C25a . . 1.400(15) ?
C24a C29a . . 1.400(13) ?
C25a H25a . . .959 ?
C25a C26a . . 1.40(2) ?
C26a H26a . . .96 ?
C26a C27a . . 1.40(2) ?
C27a H27a . . .96 ?
C27a C28a . . 1.40(2) ?
C28a H28a . . .960 ?
C28a C29a . . 1.40(2) ?
C29a H29a . . .960 ?

loop_
_geom_hbond_atom_site_label_D
_geom_hbond_atom_site_label_H
_geom_hbond_atom_site_label_A
_geom_hbond_site_symmetry_D
_geom_hbond_site_symmetry_H
_geom_hbond_site_symmetry_A
_geom_hbond_distance_DH
_geom_hbond_distance_HA
_geom_hbond_distance_DA
_geom_hbond_angle_DHA
_geom_hbond_publ_flag
O12 . O54 . . . . . 2.655(9) . .
O22 . O55 . . . . . 2.689(10) . .
O32 . O55 . . . . . 2.734(10) . .
O42 . N51 . . . . . 2.681(7) . .
N51 H2N O13 . . . 1.00 2.37 3.355(6) 166.3 .
N51 H1N O1 . . . 1.01 2.46 3.364(7) 148.3 .
N51 H1N O4 . . . 1.01 2.18 3.111(6) 151.8 .

loop_
_geom_torsion_atom_site_label_1
_geom_torsion_atom_site_label_2
_geom_torsion_atom_site_label_3
_geom_torsion_atom_site_label_4
_geom_torsion_site_symmetry_1
_geom_torsion_site_symmetry_2
_geom_torsion_site_symmetry_3
_geom_torsion_site_symmetry_4
_geom_torsion
_geom_torsion_publ_flag
? ? ? ? ? ? ? ? ? ?
